data_4111793
loop_
_publ_author_name
'Fumiki Murakami'
'Shigeru Sasaki'
'Masaaki Yoshifuji'

_publ_contact_author_address
;
    Department of Chemistry, Graduate School of Science, Tohoku University,
 Aoba, Sendai 980-8578, Japan
;
_publ_contact_author_email ' sasaki@mail.tains.tohoku.ac.jp '
_publ_contact_author_fax ' 81-22-217-6562 '
_publ_contact_author_name ' Shigeru Sasaki '
_publ_contact_author_phone ' 81-22-217-6561 '
_publ_section_title
;
 Phosphaquinomethane and Phosphathienoquinomethanes, and Their Anion
 Radicals
;
_journal_name_full 'Journal of the American Chemical Society'
_journal_page_first 8926
_journal_page_last 8927
_journal_paper_doi 10.1021/ja052271l
_journal_volume 127
_journal_year 2005
_chemical_formula_moiety 'C37 H45 P S '
_chemical_formula_sum 'C37 H45 P S'
_chemical_formula_weight 552.80
_chemical_melting_point 435(1)
_space_group_IT_number 14
_symmetry_cell_setting monoclinic
_symmetry_Int_Tables_number 14
_symmetry_space_group_name_Hall '-P 2yn'
_symmetry_space_group_name_H-M 'P 1 21/n 1'
_audit_creation_date 'Fri Feb  1 23:01:21 2002'
_audit_creation_method 'by teXsan'
_cell_angle_alpha 90
_cell_angle_beta 96.04(2)
_cell_angle_gamma 90
_cell_formula_units_Z 4
_cell_length_a 10.595(6)
_cell_length_b 18.095(4)
_cell_length_c 16.820(3)
_cell_measurement_temperature 125.2
_cell_volume 3207(2)
_computing_cell_refinement PROCESS
_computing_data_collection PROCESS
_computing_data_reduction 'teXsan Ver. 1.10'
_computing_publication_material 'teXsan Ver. 1.10'
_computing_structure_refinement 'teXsan Ver. 1.10'
_computing_structure_solution 'DIRDIF94 (PATTY)'
_diffrn_detector_area_resol_mean 0.010000
_diffrn_measured_fraction_theta_full 0.9803
_diffrn_measured_fraction_theta_max 0.9803
_diffrn_measurement_device_type 'Rigaku RAXIS-IV Imaging Plate'
_diffrn_measurement_method \w
_diffrn_radiation_type 'Mo K\a'
_diffrn_radiation_wavelength 0.7107
_diffrn_reflns_av_R_equivalents 0.028
_diffrn_reflns_limit_h_max 12
_diffrn_reflns_limit_h_min 0
_diffrn_reflns_limit_k_max 21
_diffrn_reflns_limit_k_min 0
_diffrn_reflns_limit_l_max 20
_diffrn_reflns_limit_l_min -20
_diffrn_reflns_number 6060
_diffrn_reflns_theta_full 25.52
_diffrn_reflns_theta_max 25.52
_exptl_absorpt_coefficient_mu 0.174
_exptl_absorpt_correction_T_max 0.966
_exptl_absorpt_correction_T_min 0.871
_exptl_absorpt_correction_type multi-scan
_exptl_absorpt_process_details '(Higashi, 1995)'
_exptl_crystal_colour orange
_exptl_crystal_density_diffrn 1.145
_exptl_crystal_description prisum
_exptl_crystal_size_max 0.400
_exptl_crystal_size_mid 0.250
_exptl_crystal_size_min 0.200
_refine_diff_density_max 0.32
_refine_diff_density_min -0.34
_refine_ls_extinction_coef 0.015(1)
_refine_ls_extinction_method 'Zachariasen(1967) type 2 gaussian isotropic'
_refine_ls_goodness_of_fit_ref 1.342
_refine_ls_hydrogen_treatment refall
_refine_ls_number_parameters 533
_refine_ls_number_reflns 5866
_refine_ls_R_factor_gt 0.0351
_refine_ls_shift/su_max 0.0092
_refine_ls_structure_factor_coef F
_refine_ls_weighting_details 'w = 1/[\s^2^(Fo) + 0.00063|Fo|^2^]'
_refine_ls_weighting_scheme calc
_refine_ls_wR_factor_ref 0.0478
_reflns_number_gt 5297
_reflns_number_total 5866
_reflns_threshold_expression F^2^>2.0\s(F^2^)
_cod_data_source_file ja052271lsi20050516_091345.cif
_cod_data_source_block pctollt
_cod_original_cell_volume 3206(1)
_cod_original_formula_sum 'C37 H45 P S '
_cod_database_code 4111793

loop_
_symmetry_equiv_pos_as_xyz
x,y,z
1/2-x,1/2+y,1/2-z
-x,-y,-z
1/2+x,1/2-y,1/2+z

loop_
_atom_site_label
_atom_site_type_symbol
_atom_site_fract_x
_atom_site_fract_y
_atom_site_fract_z
_atom_site_U_iso_or_equiv
_atom_site_adp_type
_atom_site_occupancy
_atom_site_calc_flag
S(1) S 0.29076(3) 0.10280(2) 0.31033(2) 0.01562(9) Uani 1.00 d
P(1) P 0.09025(3) 0.09428(2) 0.16432(2) 0.01680(10) Uani 1.00 d
C(1) C 0.1381(1) 0.11461(8) 0.26174(9) 0.0163(3) Uani 1.00 d
C(2) C 0.0583(1) 0.14705(8) 0.31739(9) 0.0199(4) Uani 1.00 d
C(3) C 0.1176(1) 0.16078(8) 0.39081(9) 0.0192(4) Uani 1.00 d
C(4) C 0.2491(1) 0.13897(7) 0.40189(8) 0.0152(3) Uani 1.00 d
C(5) C 0.3285(1) 0.14319(7) 0.47108(8) 0.0156(3) Uani 1.00 d
C(6) C 0.4629(1) 0.11996(7) 0.48071(8) 0.0152(3) Uani 1.00 d
C(7) C 0.5446(1) 0.12871(8) 0.42188(9) 0.0187(4) Uani 1.00 d
C(8) C 0.6710(1) 0.10701(8) 0.43532(9) 0.0211(4) Uani 1.00 d
C(9) C 0.7198(1) 0.07544(8) 0.50738(9) 0.0198(4) Uani 1.00 d
C(10) C 0.6374(2) 0.06577(8) 0.56576(10) 0.0224(4) Uani 1.00 d
C(11) C 0.5124(1) 0.08797(8) 0.55331(9) 0.0194(4) Uani 1.00 d
C(12) C 0.8572(2) 0.05512(9) 0.5236(1) 0.0285(4) Uani 1.00 d
C(13) C 0.2791(1) 0.17115(8) 0.54547(8) 0.0157(3) Uani 1.00 d
C(14) C 0.1893(1) 0.13215(8) 0.58308(9) 0.0191(4) Uani 1.00 d
C(15) C 0.1503(1) 0.15663(8) 0.65486(9) 0.0202(4) Uani 1.00 d
C(16) C 0.1989(1) 0.22140(8) 0.69070(8) 0.0188(4) Uani 1.00 d
C(17) C 0.2880(2) 0.26044(8) 0.65244(9) 0.0224(4) Uani 1.00 d
C(18) C 0.3282(1) 0.23580(8) 0.58150(9) 0.0219(4) Uani 1.00 d
C(19) C 0.1553(2) 0.24873(10) 0.7678(1) 0.0275(4) Uani 1.00 d
C(20) C 0.2435(1) 0.06028(7) 0.13499(8) 0.0133(3) Uani 1.00 d
C(21) C 0.3357(1) 0.11204(7) 0.11402(8) 0.0138(3) Uani 1.00 d
C(22) C 0.4618(1) 0.08907(8) 0.11956(8) 0.0157(3) Uani 1.00 d
C(23) C 0.4998(1) 0.01737(7) 0.14042(8) 0.0149(3) Uani 1.00 d
C(24) C 0.4053(1) -0.03393(8) 0.14899(8) 0.0159(3) Uani 1.00 d
C(25) C 0.2777(1) -0.01533(7) 0.14527(8) 0.0144(3) Uani 1.00 d
C(26) C 0.3036(1) 0.19109(7) 0.08248(8) 0.0177(4) Uani 1.00 d
C(27) C 0.1856(2) 0.18973(9) 0.02115(10) 0.0227(4) Uani 1.00 d
C(28) C 0.2850(2) 0.24559(9) 0.1502(1) 0.0281(4) Uani 1.00 d
C(29) C 0.4114(2) 0.22220(9) 0.0373(1) 0.0240(4) Uani 1.00 d
C(30) C 0.6410(1) -0.00225(8) 0.15097(9) 0.0192(4) Uani 1.00 d
C(31) C 0.7042(2) 0.0217(1) 0.0774(1) 0.0328(5) Uani 1.00 d
C(32) C 0.6633(2) -0.08538(9) 0.1634(1) 0.0304(5) Uani 1.00 d
C(33) C 0.7030(2) 0.0372(1) 0.2258(1) 0.0280(5) Uani 1.00 d
C(34) C 0.1799(1) -0.07839(8) 0.15029(9) 0.0191(4) Uani 1.00 d
C(35) C 0.0701(2) -0.07050(9) 0.0837(1) 0.0268(4) Uani 1.00 d
C(36) C 0.1288(2) -0.08125(10) 0.2319(1) 0.0298(5) Uani 1.00 d
C(37) C 0.2391(2) -0.15463(9) 0.1374(1) 0.0308(5) Uani 1.00 d
H(1) H -0.023(2) 0.1574(9) 0.301(1) 0.024(4) Uiso 1.00 calc
H(2) H 0.079(2) 0.1860(10) 0.434(1) 0.030(5) Uiso 1.00 calc
H(3) H 0.515(2) 0.1503(9) 0.370(1) 0.020(4) Uiso 1.00 calc
H(4) H 0.725(2) 0.1156(9) 0.395(1) 0.022(4) Uiso 1.00 calc
H(5) H 0.668(2) 0.0415(10) 0.615(1) 0.031(5) Uiso 1.00 calc
H(6) H 0.457(2) 0.0814(9) 0.594(1) 0.028(5) Uiso 1.00 calc
H(7) H 0.903(2) 0.092(1) 0.557(1) 0.039(5) Uiso 1.00 calc
H(8) H 0.872(2) 0.009(1) 0.552(1) 0.061(7) Uiso 1.00 calc
H(9) H 0.894(2) 0.050(1) 0.474(1) 0.041(5) Uiso 1.00 calc
H(10) H 0.155(2) 0.0852(10) 0.560(1) 0.027(5) Uiso 1.00 calc
H(11) H 0.092(2) 0.1263(10) 0.681(1) 0.025(4) Uiso 1.00 calc
H(12) H 0.322(2) 0.304(1) 0.678(1) 0.036(5) Uiso 1.00 calc
H(13) H 0.391(2) 0.2646(10) 0.558(1) 0.028(5) Uiso 1.00 calc
H(14) H 0.229(3) 0.264(1) 0.805(2) 0.080(8) Uiso 1.00 calc
H(15) H 0.105(2) 0.212(1) 0.794(1) 0.052(6) Uiso 1.00 calc
H(16) H 0.106(2) 0.292(1) 0.760(1) 0.047(6) Uiso 1.00 calc
H(17) H 0.524(1) 0.1239(8) 0.1078(9) 0.012(4) Uiso 1.00 calc
H(18) H 0.428(2) -0.0847(9) 0.1580(10) 0.018(4) Uiso 1.00 calc
H(19) H 0.199(2) 0.1558(10) -0.024(1) 0.029(5) Uiso 1.00 calc
H(20) H 0.172(2) 0.238(1) -0.001(1) 0.035(5) Uiso 1.00 calc
H(21) H 0.107(2) 0.1726(10) 0.046(1) 0.029(5) Uiso 1.00 calc
H(22) H 0.364(2) 0.246(1) 0.189(1) 0.040(5) Uiso 1.00 calc
H(23) H 0.211(2) 0.2323(10) 0.175(1) 0.029(5) Uiso 1.00 calc
H(24) H 0.273(2) 0.296(1) 0.129(1) 0.037(5) Uiso 1.00 calc
H(25) H 0.379(2) 0.269(1) 0.012(1) 0.036(5) Uiso 1.00 calc
H(26) H 0.490(2) 0.2316(9) 0.073(1) 0.031(5) Uiso 1.00 calc
H(27) H 0.434(2) 0.190(1) -0.006(1) 0.031(5) Uiso 1.00 calc
H(28) H 0.698(2) 0.074(1) 0.072(1) 0.029(5) Uiso 1.00 calc
H(29) H 0.796(2) 0.006(1) 0.086(1) 0.047(6) Uiso 1.00 calc
H(30) H 0.664(2) -0.002(1) 0.027(1) 0.050(6) Uiso 1.00 calc
H(31) H 0.626(2) -0.115(1) 0.118(1) 0.036(5) Uiso 1.00 calc
H(32) H 0.753(2) -0.092(1) 0.169(1) 0.040(5) Uiso 1.00 calc
H(33) H 0.631(2) -0.106(1) 0.212(1) 0.041(6) Uiso 1.00 calc
H(34) H 0.794(2) 0.027(1) 0.232(1) 0.038(5) Uiso 1.00 calc
H(35) H 0.694(2) 0.090(1) 0.223(1) 0.028(5) Uiso 1.00 calc
H(36) H 0.664(2) 0.021(1) 0.272(1) 0.040(5) Uiso 1.00 calc
H(37) H 0.100(2) -0.071(1) 0.029(1) 0.040(5) Uiso 1.00 calc
H(38) H 0.007(2) -0.111(1) 0.089(1) 0.043(5) Uiso 1.00 calc
H(39) H 0.022(2) -0.026(1) 0.088(1) 0.036(5) Uiso 1.00 calc
H(40) H 0.075(2) -0.128(1) 0.234(1) 0.035(5) Uiso 1.00 calc
H(41) H 0.071(2) -0.037(1) 0.239(1) 0.048(6) Uiso 1.00 calc
H(42) H 0.197(2) -0.0851(10) 0.273(1) 0.029(5) Uiso 1.00 calc
H(43) H 0.303(2) -0.1695(10) 0.183(1) 0.033(5) Uiso 1.00 calc
H(44) H 0.278(2) -0.1588(10) 0.087(1) 0.028(5) Uiso 1.00 calc
H(45) H 0.175(2) -0.191(1) 0.136(1) 0.039(5) Uiso 1.00 calc

loop_
_atom_site_aniso_label
_atom_site_aniso_U_11
_atom_site_aniso_U_22
_atom_site_aniso_U_33
_atom_site_aniso_U_12
_atom_site_aniso_U_13
_atom_site_aniso_U_23
S(1) 0.0133(2) 0.0216(2) 0.0116(2) 0.0037(1) -0.0001(1) -0.0013(1)
P(1) 0.0118(2) 0.0242(2) 0.0139(2) 0.0024(1) -0.0008(1) -0.0021(1)
C(1) 0.0121(7) 0.0204(7) 0.0165(7) 0.0028(6) 0.0016(6) 0.0009(6)
C(2) 0.0148(7) 0.0259(7) 0.0187(8) 0.0057(6) 0.0005(6) -0.0005(6)
C(3) 0.0176(7) 0.0231(7) 0.0174(7) 0.0033(6) 0.0044(6) -0.0018(6)
C(4) 0.0167(7) 0.0155(6) 0.0137(7) 0.0006(5) 0.0033(6) -0.0003(5)
C(5) 0.0170(7) 0.0153(6) 0.0148(7) -0.0014(5) 0.0034(6) 0.0007(5)
C(6) 0.0159(7) 0.0141(6) 0.0155(7) -0.0016(5) 0.0005(5) -0.0023(5)
C(7) 0.0179(7) 0.0240(7) 0.0139(7) -0.0019(6) 0.0003(6) -0.0011(6)
C(8) 0.0181(7) 0.0250(7) 0.0206(8) -0.0027(6) 0.0038(6) -0.0067(6)
C(9) 0.0171(7) 0.0153(6) 0.0261(8) -0.0015(6) -0.0014(6) -0.0065(6)
C(10) 0.0239(8) 0.0209(7) 0.0209(8) 0.0016(6) -0.0044(6) 0.0029(6)
C(11) 0.0197(7) 0.0228(7) 0.0157(7) -0.0015(6) 0.0026(6) 0.0007(6)
C(12) 0.0185(8) 0.0235(8) 0.042(1) 0.0038(6) -0.0027(8) -0.0058(8)
C(13) 0.0144(7) 0.0182(7) 0.0144(7) 0.0014(5) 0.0007(6) -0.0007(5)
C(14) 0.0202(7) 0.0200(7) 0.0172(7) -0.0031(6) 0.0023(6) -0.0032(6)
C(15) 0.0204(8) 0.0228(7) 0.0182(7) -0.0010(6) 0.0058(6) 0.0005(6)
C(16) 0.0209(7) 0.0208(7) 0.0145(7) 0.0051(6) 0.0004(6) -0.0011(6)
C(17) 0.0263(8) 0.0207(7) 0.0202(8) -0.0041(6) 0.0021(6) -0.0065(6)
C(18) 0.0215(8) 0.0238(7) 0.0212(8) -0.0048(6) 0.0055(6) -0.0027(6)
C(19) 0.0379(10) 0.0263(8) 0.0197(8) 0.0010(8) 0.0102(7) -0.0052(7)
C(20) 0.0129(7) 0.0180(7) 0.0085(6) 0.0004(5) -0.0016(5) -0.0016(5)
C(21) 0.0167(7) 0.0140(6) 0.0102(6) -0.0009(5) -0.0007(5) -0.0032(5)
C(22) 0.0149(7) 0.0179(7) 0.0143(7) -0.0033(6) 0.0012(6) -0.0022(5)
C(23) 0.0140(7) 0.0190(7) 0.0117(7) 0.0014(5) 0.0014(5) -0.0035(5)
C(24) 0.0199(7) 0.0150(7) 0.0127(7) 0.0020(6) 0.0003(6) -0.0003(5)
C(25) 0.0167(7) 0.0176(7) 0.0089(6) -0.0022(6) 0.0007(5) -0.0002(5)
C(26) 0.0213(8) 0.0143(6) 0.0168(7) -0.0003(6) -0.0008(6) 0.0001(5)
C(27) 0.0207(8) 0.0237(8) 0.0223(8) 0.0016(6) -0.0037(7) 0.0067(7)
C(28) 0.044(1) 0.0143(7) 0.0263(9) 0.0027(7) 0.0034(8) -0.0028(6)
C(29) 0.0263(9) 0.0189(7) 0.0257(9) -0.0055(7) -0.0018(7) 0.0055(7)
C(30) 0.0143(7) 0.0253(7) 0.0178(7) 0.0039(6) 0.0005(6) -0.0030(6)
C(31) 0.0187(8) 0.053(1) 0.0281(10) 0.0086(8) 0.0077(7) 0.0058(8)
C(32) 0.0218(9) 0.0280(8) 0.040(1) 0.0103(7) -0.0023(8) -0.0062(8)
C(33) 0.0203(8) 0.0340(10) 0.0280(9) 0.0017(7) -0.0055(7) -0.0072(7)
C(34) 0.0206(7) 0.0182(7) 0.0185(8) -0.0049(6) 0.0021(6) 0.0015(6)
C(35) 0.0242(9) 0.0284(8) 0.0263(9) -0.0118(7) -0.0036(7) -0.0003(7)
C(36) 0.0374(10) 0.0293(9) 0.0237(9) -0.0114(8) 0.0085(8) 0.0041(7)
C(37) 0.0323(9) 0.0168(8) 0.043(1) -0.0078(7) 0.0049(9) -0.0017(7)

loop_
_atom_type_symbol
_atom_type_description
_atom_type_scat_dispersion_real
_atom_type_scat_dispersion_imag
_atom_type_scat_source
C C 0.003 0.002
;International Tables for Crystallography
(1992, Vol. C, Tables 4.2.6.8 and 6.1.1.1)
;
H H 0.000 0.000
;International Tables for Crystallography
(1992, Vol. C, Table 6.1.1.2)
;
S S 0.125 0.123
;International Tables for Crystallography
(1992, Vol. C, Tables 4.2.6.8 and 6.1.1.1)
;
P P 0.102 0.094
;International Tables for Crystallography
(1992, Vol. C, Tables 4.2.6.8 and 6.1.1.1)
;

loop_
_geom_angle_atom_site_label_1
_geom_angle_atom_site_label_2
_geom_angle_atom_site_label_3
_geom_angle
_geom_angle_site_symmetry_2
_geom_angle_site_symmetry_3
_geom_angle_publ_flag
C(1) S(1) C(4) 93.36(7) 1_555 1_555 yes
C(1) P(1) C(20) 98.48(6) 1_555 1_555 yes
S(1) C(1) P(1) 126.21(8) 1_555 1_555 yes
S(1) C(1) C(2) 108.7(1) 1_555 1_555 yes
P(1) C(1) C(2) 125.0(1) 1_555 1_555 yes
C(1) C(2) C(3) 114.8(1) 1_555 1_555 yes
C(2) C(3) C(4) 114.8(1) 1_555 1_555 yes
S(1) C(4) C(3) 108.3(1) 1_555 1_555 yes
S(1) C(4) C(5) 125.1(1) 1_555 1_555 yes
C(3) C(4) C(5) 126.6(1) 1_555 1_555 yes
C(4) C(5) C(6) 125.3(1) 1_555 1_555 yes
C(4) C(5) C(13) 119.6(1) 1_555 1_555 yes
C(6) C(5) C(13) 115.0(1) 1_555 1_555 yes
C(5) C(6) C(7) 123.7(1) 1_555 1_555 yes
C(5) C(6) C(11) 118.7(1) 1_555 1_555 yes
C(7) C(6) C(11) 117.6(1) 1_555 1_555 yes
C(6) C(7) C(8) 120.9(1) 1_555 1_555 yes
C(7) C(8) C(9) 121.4(1) 1_555 1_555 yes
C(8) C(9) C(10) 117.6(1) 1_555 1_555 yes
C(8) C(9) C(12) 121.6(1) 1_555 1_555 yes
C(10) C(9) C(12) 120.7(1) 1_555 1_555 yes
C(9) C(10) C(11) 121.3(1) 1_555 1_555 yes
C(6) C(11) C(10) 121.2(1) 1_555 1_555 yes
C(5) C(13) C(14) 121.8(1) 1_555 1_555 yes
C(5) C(13) C(18) 120.1(1) 1_555 1_555 yes
C(14) C(13) C(18) 118.1(1) 1_555 1_555 yes
C(13) C(14) C(15) 121.0(1) 1_555 1_555 yes
C(14) C(15) C(16) 120.9(1) 1_555 1_555 yes
C(15) C(16) C(17) 117.8(1) 1_555 1_555 yes
C(15) C(16) C(19) 121.1(1) 1_555 1_555 yes
C(17) C(16) C(19) 121.1(1) 1_555 1_555 yes
C(16) C(17) C(18) 121.4(1) 1_555 1_555 yes
C(13) C(18) C(17) 120.8(1) 1_555 1_555 yes
P(1) C(20) C(21) 119.4(1) 1_555 1_555 yes
P(1) C(20) C(25) 120.5(1) 1_555 1_555 yes
C(21) C(20) C(25) 119.4(1) 1_555 1_555 yes
C(20) C(21) C(22) 117.7(1) 1_555 1_555 yes
C(20) C(21) C(26) 124.1(1) 1_555 1_555 yes
C(22) C(21) C(26) 118.2(1) 1_555 1_555 yes
C(21) C(22) C(23) 123.0(1) 1_555 1_555 yes
C(22) C(23) C(24) 117.3(1) 1_555 1_555 yes
C(22) C(23) C(30) 119.9(1) 1_555 1_555 yes
C(24) C(23) C(30) 122.8(1) 1_555 1_555 yes
C(23) C(24) C(25) 123.0(1) 1_555 1_555 yes
C(20) C(25) C(24) 118.3(1) 1_555 1_555 yes
C(20) C(25) C(34) 123.5(1) 1_555 1_555 yes
C(24) C(25) C(34) 118.2(1) 1_555 1_555 yes
C(21) C(26) C(27) 110.4(1) 1_555 1_555 yes
C(21) C(26) C(28) 112.3(1) 1_555 1_555 yes
C(21) C(26) C(29) 111.0(1) 1_555 1_555 yes
C(27) C(26) C(28) 110.5(1) 1_555 1_555 yes
C(27) C(26) C(29) 105.5(1) 1_555 1_555 yes
C(28) C(26) C(29) 106.9(1) 1_555 1_555 yes
C(23) C(30) C(31) 110.3(1) 1_555 1_555 yes
C(23) C(30) C(32) 112.2(1) 1_555 1_555 yes
C(23) C(30) C(33) 108.4(1) 1_555 1_555 yes
C(31) C(30) C(32) 108.3(1) 1_555 1_555 yes
C(31) C(30) C(33) 110.3(1) 1_555 1_555 yes
C(32) C(30) C(33) 107.4(1) 1_555 1_555 yes
C(25) C(34) C(35) 110.6(1) 1_555 1_555 yes
C(25) C(34) C(36) 112.1(1) 1_555 1_555 yes
C(25) C(34) C(37) 111.6(1) 1_555 1_555 yes
C(35) C(34) C(36) 110.2(1) 1_555 1_555 yes
C(35) C(34) C(37) 105.6(1) 1_555 1_555 yes
C(36) C(34) C(37) 106.5(1) 1_555 1_555 yes

loop_
_geom_bond_atom_site_label_1
_geom_bond_atom_site_label_2
_geom_bond_distance
_geom_bond_publ_flag
S(1) C(1) 1.747(2) yes
S(1) C(4) 1.771(1) yes
P(1) C(1) 1.704(2) yes
P(1) C(20) 1.851(2) yes
C(1) C(2) 1.449(2) yes
C(2) C(3) 1.349(2) yes
C(3) C(4) 1.441(2) yes
C(4) C(5) 1.365(2) yes
C(5) C(6) 1.477(2) yes
C(5) C(13) 1.495(2) yes
C(6) C(7) 1.390(2) yes
C(6) C(11) 1.402(2) yes
C(7) C(8) 1.391(2) yes
C(8) C(9) 1.389(2) yes
C(9) C(10) 1.392(2) yes
C(9) C(12) 1.499(2) yes
C(10) C(11) 1.379(2) yes
C(13) C(14) 1.389(2) yes
C(13) C(18) 1.393(2) yes
C(14) C(15) 1.389(2) yes
C(15) C(16) 1.392(2) yes
C(16) C(17) 1.390(2) yes
C(16) C(19) 1.505(2) yes
C(17) C(18) 1.382(2) yes
C(20) C(21) 1.424(2) yes
C(20) C(25) 1.421(2) yes
C(21) C(22) 1.394(2) yes
C(21) C(26) 1.551(2) yes
C(22) C(23) 1.392(2) yes
C(23) C(24) 1.384(2) yes
C(23) C(30) 1.530(2) yes
C(24) C(25) 1.389(2) yes
C(25) C(34) 1.549(2) yes
C(26) C(27) 1.536(2) yes
C(26) C(28) 1.535(2) yes
C(26) C(29) 1.543(2) yes
C(30) C(31) 1.531(2) yes
C(30) C(32) 1.533(2) yes
C(30) C(33) 1.534(2) yes
C(34) C(35) 1.535(2) yes
C(34) C(36) 1.528(2) yes
C(34) C(37) 1.540(2) yes

loop_
_geom_contact_atom_site_label_1
_geom_contact_atom_site_label_2
_geom_contact_distance
_geom_contact_site_symmetry_2
_geom_contact_publ_flag
C(6) C(10) 3.586(2) 3_656 no

loop_
_geom_torsion_atom_site_label_1
_geom_torsion_atom_site_label_2
_geom_torsion_atom_site_label_3
_geom_torsion_atom_site_label_4
_geom_torsion
_geom_torsion_site_symmetry_1
_geom_torsion_site_symmetry_2
_geom_torsion_site_symmetry_3
_geom_torsion_site_symmetry_4
_geom_torsion_publ_flag
S(1) C(1) P(1) C(20) -0.4(1) 1_555 1_555 1_555 1_555 yes
S(1) C(1) C(2) C(3) 0.5(2) 1_555 1_555 1_555 1_555 yes
S(1) C(4) C(3) C(2) 1.9(2) 1_555 1_555 1_555 1_555 yes
S(1) C(4) C(5) C(6) 1.5(2) 1_555 1_555 1_555 1_555 yes
S(1) C(4) C(5) C(13) -176.60(10) 1_555 1_555 1_555 1_555 yes
P(1) C(1) S(1) C(4) 178.7(1) 1_555 1_555 1_555 1_555 yes
P(1) C(1) C(2) C(3) -177.7(1) 1_555 1_555 1_555 1_555 yes
P(1) C(20) C(21) C(22) 158.0(1) 1_555 1_555 1_555 1_555 yes
P(1) C(20) C(21) C(26) -24.4(2) 1_555 1_555 1_555 1_555 yes
P(1) C(20) C(25) C(24) -158.4(1) 1_555 1_555 1_555 1_555 yes
P(1) C(20) C(25) C(34) 23.3(2) 1_555 1_555 1_555 1_555 yes
C(1) S(1) C(4) C(3) -1.4(1) 1_555 1_555 1_555 1_555 yes
C(1) S(1) C(4) C(5) 177.1(1) 1_555 1_555 1_555 1_555 yes
C(1) P(1) C(20) C(21) -82.1(1) 1_555 1_555 1_555 1_555 yes
C(1) P(1) C(20) C(25) 88.0(1) 1_555 1_555 1_555 1_555 yes
C(1) C(2) C(3) C(4) -1.6(2) 1_555 1_555 1_555 1_555 yes
C(2) C(1) S(1) C(4) 0.5(1) 1_555 1_555 1_555 1_555 yes
C(2) C(1) P(1) C(20) 177.6(1) 1_555 1_555 1_555 1_555 yes
C(2) C(3) C(4) C(5) -176.5(1) 1_555 1_555 1_555 1_555 yes
C(3) C(4) C(5) C(6) 179.6(1) 1_555 1_555 1_555 1_555 yes
C(3) C(4) C(5) C(13) 1.5(2) 1_555 1_555 1_555 1_555 yes
C(4) C(5) C(6) C(7) 36.3(2) 1_555 1_555 1_555 1_555 yes
C(4) C(5) C(6) C(11) -144.5(1) 1_555 1_555 1_555 1_555 yes
C(4) C(5) C(13) C(14) 66.9(2) 1_555 1_555 1_555 1_555 yes
C(4) C(5) C(13) C(18) -116.8(2) 1_555 1_555 1_555 1_555 yes
C(5) C(6) C(7) C(8) 178.7(1) 1_555 1_555 1_555 1_555 yes
C(5) C(6) C(11) C(10) -179.5(1) 1_555 1_555 1_555 1_555 yes
C(5) C(13) C(14) C(15) 176.0(1) 1_555 1_555 1_555 1_555 yes
C(5) C(13) C(18) C(17) -176.8(1) 1_555 1_555 1_555 1_555 yes
C(6) C(5) C(13) C(14) -111.4(2) 1_555 1_555 1_555 1_555 yes
C(6) C(5) C(13) C(18) 64.9(2) 1_555 1_555 1_555 1_555 yes
C(6) C(7) C(8) C(9) 0.5(2) 1_555 1_555 1_555 1_555 yes
C(6) C(11) C(10) C(9) 1.2(2) 1_555 1_555 1_555 1_555 yes
C(7) C(6) C(5) C(13) -145.5(1) 1_555 1_555 1_555 1_555 yes
C(7) C(6) C(11) C(10) -0.2(2) 1_555 1_555 1_555 1_555 yes
C(7) C(8) C(9) C(10) 0.4(2) 1_555 1_555 1_555 1_555 yes
C(7) C(8) C(9) C(12) -177.2(1) 1_555 1_555 1_555 1_555 yes
C(8) C(7) C(6) C(11) -0.6(2) 1_555 1_555 1_555 1_555 yes
C(8) C(9) C(10) C(11) -1.2(2) 1_555 1_555 1_555 1_555 yes
C(11) C(6) C(5) C(13) 33.7(2) 1_555 1_555 1_555 1_555 yes
C(11) C(10) C(9) C(12) 176.4(1) 1_555 1_555 1_555 1_555 yes
C(13) C(14) C(15) C(16) 0.7(2) 1_555 1_555 1_555 1_555 yes
C(13) C(18) C(17) C(16) 0.8(2) 1_555 1_555 1_555 1_555 yes
C(14) C(13) C(18) C(17) -0.3(2) 1_555 1_555 1_555 1_555 yes
C(14) C(15) C(16) C(17) -0.2(2) 1_555 1_555 1_555 1_555 yes
C(14) C(15) C(16) C(19) 179.0(1) 1_555 1_555 1_555 1_555 yes
C(15) C(14) C(13) C(18) -0.5(2) 1_555 1_555 1_555 1_555 yes
C(15) C(16) C(17) C(18) -0.5(2) 1_555 1_555 1_555 1_555 yes
C(18) C(17) C(16) C(19) -179.8(1) 1_555 1_555 1_555 1_555 yes
C(20) C(21) C(22) C(23) 3.5(2) 1_555 1_555 1_555 1_555 yes
C(20) C(21) C(26) C(27) -42.7(2) 1_555 1_555 1_555 1_555 yes
C(20) C(21) C(26) C(28) 81.1(2) 1_555 1_555 1_555 1_555 yes
C(20) C(21) C(26) C(29) -159.3(1) 1_555 1_555 1_555 1_555 yes
C(20) C(25) C(24) C(23) -2.3(2) 1_555 1_555 1_555 1_555 yes
C(20) C(25) C(34) C(35) 46.6(2) 1_555 1_555 1_555 1_555 yes
C(20) C(25) C(34) C(36) -76.9(2) 1_555 1_555 1_555 1_555 yes
C(20) C(25) C(34) C(37) 163.8(1) 1_555 1_555 1_555 1_555 yes
C(21) C(20) C(25) C(24) 11.7(2) 1_555 1_555 1_555 1_555 yes
C(21) C(20) C(25) C(34) -166.6(1) 1_555 1_555 1_555 1_555 yes
C(21) C(22) C(23) C(24) 5.7(2) 1_555 1_555 1_555 1_555 yes
C(21) C(22) C(23) C(30) -175.7(1) 1_555 1_555 1_555 1_555 yes
C(22) C(21) C(20) C(25) -12.2(2) 1_555 1_555 1_555 1_555 yes
C(22) C(21) C(26) C(27) 134.9(1) 1_555 1_555 1_555 1_555 yes
C(22) C(21) C(26) C(28) -101.3(2) 1_555 1_555 1_555 1_555 yes
C(22) C(21) C(26) C(29) 18.3(2) 1_555 1_555 1_555 1_555 yes
C(22) C(23) C(24) C(25) -6.3(2) 1_555 1_555 1_555 1_555 yes
C(22) C(23) C(30) C(31) -52.0(2) 1_555 1_555 1_555 1_555 yes
C(22) C(23) C(30) C(32) -172.8(1) 1_555 1_555 1_555 1_555 yes
C(22) C(23) C(30) C(33) 68.8(2) 1_555 1_555 1_555 1_555 yes
C(23) C(22) C(21) C(26) -174.3(1) 1_555 1_555 1_555 1_555 yes
C(23) C(24) C(25) C(34) 176.1(1) 1_555 1_555 1_555 1_555 yes
C(24) C(23) C(30) C(31) 126.5(2) 1_555 1_555 1_555 1_555 yes
C(24) C(23) C(30) C(32) 5.7(2) 1_555 1_555 1_555 1_555 yes
C(24) C(23) C(30) C(33) -112.7(2) 1_555 1_555 1_555 1_555 yes
C(24) C(25) C(34) C(35) -131.7(1) 1_555 1_555 1_555 1_555 yes
C(24) C(25) C(34) C(36) 104.8(2) 1_555 1_555 1_555 1_555 yes
C(24) C(25) C(34) C(37) -14.5(2) 1_555 1_555 1_555 1_555 yes
C(25) C(20) C(21) C(26) 165.4(1) 1_555 1_555 1_555 1_555 yes
C(25) C(24) C(23) C(30) 175.1(1) 1_555 1_555 1_555 1_555 yes

loop_
_cod_related_entry_id
_cod_related_entry_database
_cod_related_entry_code
1 ChemSpider 30660449
